data_1515668
loop_
_publ_author_name
'Neu, Rebecca C.'
'Otten, Edwin'
'Lough, Alan'
'Stephan, Douglas W.'

_publ_section_title
;
 The synthesis and exchange chemistry of frustrated Lewis pair--nitrous
 oxide complexes
;
_journal_issue 1
_journal_name_full 'Chemical Science'
_journal_page_first 170
_journal_paper_doi 10.1039/c0sc00398k
_journal_volume 2
_journal_year 2011
_chemical_formula_sum 'C36 H36 B F12 N2 O P'
_chemical_formula_weight 782.45
_space_group_IT_number 61
_symmetry_cell_setting orthorhombic
_symmetry_space_group_name_Hall '-P 2ac 2ab'
_symmetry_space_group_name_H-M 'P b c a'
_atom_sites_solution_hydrogens geom
_atom_sites_solution_primary direct
_atom_sites_solution_secondary difmap
_audit_creation_method SHELXL-97
_cell_angle_alpha 90.00
_cell_angle_beta 90.00
_cell_angle_gamma 90.00
_cell_formula_units_Z 8
_cell_length_a 19.5019(10)
_cell_length_b 16.3963(7)
_cell_length_c 21.7273(11)
_cell_measurement_reflns_used 7230
_cell_measurement_temperature 150(2)
_cell_measurement_theta_max 22.78
_cell_measurement_theta_min 2.43
_cell_volume 6947.5(6)
_computing_cell_refinement 'Bruker SAINT'
_computing_data_collection 'Bruker APEX2'
_computing_data_reduction 'Bruker SAINT'
_computing_molecular_graphics 'Bruker SHELXTL'
_computing_publication_material 'Bruker SHELXTL'
_computing_structure_refinement 'SHELXL-97 (Sheldrick, 2008)'
_computing_structure_solution 'SHELXS-97 (Sheldrick, 2008)'
_diffrn_ambient_temperature 150(2)
_diffrn_measured_fraction_theta_full 0.994
_diffrn_measured_fraction_theta_max 0.994
_diffrn_measurement_device_type 'Bruker APEX-II CCD'
_diffrn_measurement_method '\f and \w scans'
_diffrn_radiation_monochromator graphite
_diffrn_radiation_source 'fine-focus sealed tube'
_diffrn_radiation_type MoK\a
_diffrn_radiation_wavelength 0.71073
_diffrn_reflns_av_R_equivalents 0.0720
_diffrn_reflns_av_sigmaI/netI 0.0492
_diffrn_reflns_limit_h_max 25
_diffrn_reflns_limit_h_min -21
_diffrn_reflns_limit_k_max 21
_diffrn_reflns_limit_k_min -21
_diffrn_reflns_limit_l_max 28
_diffrn_reflns_limit_l_min -25
_diffrn_reflns_number 60514
_diffrn_reflns_theta_full 27.57
_diffrn_reflns_theta_max 27.57
_diffrn_reflns_theta_min 1.87
_exptl_absorpt_coefficient_mu 0.178
_exptl_absorpt_correction_T_max 0.9825
_exptl_absorpt_correction_T_min 0.9086
_exptl_absorpt_correction_type multi-scan
_exptl_absorpt_process_details SADABS
_exptl_crystal_colour block
_exptl_crystal_density_diffrn 1.496
_exptl_crystal_density_method 'not measured'
_exptl_crystal_description colourless
_exptl_crystal_F_000 3216
_exptl_crystal_size_max 0.55
_exptl_crystal_size_mid 0.35
_exptl_crystal_size_min 0.10
_refine_diff_density_max 0.395
_refine_diff_density_min -0.338
_refine_diff_density_rms 0.054
_refine_ls_extinction_method none
_refine_ls_goodness_of_fit_ref 1.010
_refine_ls_hydrogen_treatment constr
_refine_ls_matrix_type full
_refine_ls_number_parameters 478
_refine_ls_number_reflns 7992
_refine_ls_number_restraints 0
_refine_ls_restrained_S_all 1.010
_refine_ls_R_factor_all 0.0768
_refine_ls_R_factor_gt 0.0421
_refine_ls_shift/su_max 0.001
_refine_ls_shift/su_mean 0.000
_refine_ls_structure_factor_coef Fsqd
_refine_ls_weighting_details 'calc w=1/[\s^2^(Fo^2^)+(0.0394P)^2^+3.3204P] where P=(Fo^2^+2Fc^2^)/3'
_refine_ls_weighting_scheme calc
_refine_ls_wR_factor_gt 0.0894
_refine_ls_wR_factor_ref 0.1042
_reflns_number_gt 5435
_reflns_number_total 7992
_reflns_threshold_expression >2sigma(I)
_cod_data_source_file c0sc00398k.txt
_cod_data_source_block C36H36BF12N2OP_compound8
_cod_depositor_comments
;
The following automatic conversions were performed:

'_symmetry_cell_setting' value 'Orthorhombic' changed to
'orthorhombic' according to
/usr/data/users/saulius/automatic-downloads/retrospective/RSC/lib/dictionaries/cif_core.dic
dictionary named 'cif_core.dic' version 2.4.2 from 2011-04-26.

Automatic conversion script
Id: cif_fix_values 2281 2013-09-26 08:29:07Z andrius 
;
_cod_original_sg_symbol_H-M Pbca
_cod_database_code 1515668

loop_
_symmetry_equiv_pos_as_xyz
'x, y, z'
'-x+1/2, -y, z+1/2'
'-x, y+1/2, -z+1/2'
'x+1/2, -y+1/2, -z'
'-x, -y, -z'
'x-1/2, y, -z-1/2'
'x, -y-1/2, z-1/2'
'-x-1/2, y-1/2, z'

loop_
_atom_site_label
_atom_site_type_symbol
_atom_site_fract_x
_atom_site_fract_y
_atom_site_fract_z
_atom_site_U_iso_or_equiv
_atom_site_adp_type
_atom_site_occupancy
_atom_site_symmetry_multiplicity
_atom_site_calc_flag
_atom_site_refinement_flags
P1 P 1.01509(3) 0.36743(3) 0.42023(2) 0.01800(11) Uani 1 1 d .
F1 F 0.96358(7) 0.08192(8) 0.54571(6) 0.0408(3) Uani 1 1 d .
F2 F 0.91018(9) 0.01441(9) 0.44743(6) 0.0580(4) Uani 1 1 d .
F3 F 0.74414(9) 0.22163(11) 0.43724(7) 0.0673(5) Uani 1 1 d .
F4 F 0.79804(7) 0.29302(8) 0.53562(6) 0.0419(3) Uani 1 1 d .
F5 F 0.95036(6) 0.36089(8) 0.69842(5) 0.0360(3) Uani 1 1 d .
F6 F 0.87215(7) 0.40587(9) 0.79269(6) 0.0480(4) Uani 1 1 d .
F7 F 0.69866(7) 0.22820(9) 0.72456(6) 0.0444(4) Uani 1 1 d .
F8 F 0.77455(6) 0.18208(8) 0.63227(5) 0.0367(3) Uani 1 1 d .
F9 F 0.91291(6) 0.09957(7) 0.67330(5) 0.0279(3) Uani 1 1 d .
F10 F 1.01582(7) 0.02159(7) 0.72804(5) 0.0341(3) Uani 1 1 d .
F11 F 1.16991(7) 0.21801(10) 0.65144(6) 0.0525(4) Uani 1 1 d .
F12 F 1.06926(6) 0.29859(8) 0.60016(5) 0.0354(3) Uani 1 1 d .
O1 O 0.93646(7) 0.32811(7) 0.57209(5) 0.0204(3) Uani 1 1 d .
N1 N 0.97907(8) 0.38291(9) 0.49127(7) 0.0206(3) Uani 1 1 d .
N2 N 0.96590(8) 0.31611(9) 0.51736(7) 0.0199(3) Uani 1 1 d .
C1 C 1.03200(10) 0.25968(11) 0.40570(9) 0.0226(4) Uani 1 1 d .
H1 H 0.9902 0.2295 0.4196 0.027 Uiso 1 1 calc R
C2 C 1.04072(12) 0.23990(12) 0.33679(9) 0.0292(5) Uani 1 1 d .
H2A H 1.0000 0.2591 0.3137 0.035 Uiso 1 1 calc R
H2B H 1.0815 0.2686 0.3205 0.035 Uiso 1 1 calc R
C3 C 1.04918(14) 0.14786(14) 0.32796(12) 0.0426(6) Uani 1 1 d .
H3A H 1.0059 0.1202 0.3394 0.051 Uiso 1 1 calc R
H3B H 1.0582 0.1364 0.2840 0.051 Uiso 1 1 calc R
C4 C 1.10728(13) 0.11327(13) 0.36644(11) 0.0387(6) Uani 1 1 d .
H4A H 1.1514 0.1360 0.3519 0.046 Uiso 1 1 calc R
H4B H 1.1089 0.0533 0.3612 0.046 Uiso 1 1 calc R
C5 C 1.09775(13) 0.13360(13) 0.43418(10) 0.0361(5) Uani 1 1 d .
H5A H 1.1372 0.1124 0.4580 0.043 Uiso 1 1 calc R
H5B H 1.0556 0.1069 0.4497 0.043 Uiso 1 1 calc R
C6 C 1.09222(11) 0.22547(12) 0.44343(9) 0.0280(5) Uani 1 1 d .
H6A H 1.1354 0.2520 0.4303 0.034 Uiso 1 1 calc R
H6B H 1.0851 0.2376 0.4876 0.034 Uiso 1 1 calc R
C7 C 0.95164(10) 0.40317(11) 0.36537(8) 0.0199(4) Uani 1 1 d .
H7 H 0.9702 0.3927 0.3232 0.024 Uiso 1 1 calc R
C8 C 0.88498(10) 0.35380(12) 0.37181(9) 0.0269(5) Uani 1 1 d .
H8A H 0.8949 0.2952 0.3656 0.032 Uiso 1 1 calc R
H8B H 0.8664 0.3607 0.4139 0.032 Uiso 1 1 calc R
C9 C 0.83151(11) 0.38172(13) 0.32485(10) 0.0329(5) Uani 1 1 d .
H9A H 0.8483 0.3698 0.2828 0.039 Uiso 1 1 calc R
H9B H 0.7884 0.3509 0.3313 0.039 Uiso 1 1 calc R
C10 C 0.81718(12) 0.47255(14) 0.33077(11) 0.0366(5) Uani 1 1 d .
H10A H 0.7841 0.4894 0.2986 0.044 Uiso 1 1 calc R
H10B H 0.7962 0.4837 0.3714 0.044 Uiso 1 1 calc R
C11 C 0.88269(12) 0.52177(13) 0.32417(11) 0.0348(5) Uani 1 1 d .
H11A H 0.8723 0.5803 0.3305 0.042 Uiso 1 1 calc R
H11B H 0.9008 0.5151 0.2819 0.042 Uiso 1 1 calc R
C12 C 0.93745(11) 0.49509(12) 0.37051(10) 0.0272(5) Uani 1 1 d .
H12A H 0.9218 0.5080 0.4127 0.033 Uiso 1 1 calc R
H12B H 0.9804 0.5257 0.3628 0.033 Uiso 1 1 calc R
C13 C 1.08801(10) 0.43498(11) 0.42210(8) 0.0197(4) Uani 1 1 d .
H13 H 1.0688 0.4910 0.4281 0.024 Uiso 1 1 calc R
C14 C 1.12901(10) 0.43838(13) 0.36184(8) 0.0253(4) Uani 1 1 d .
H14A H 1.1513 0.3851 0.3543 0.030 Uiso 1 1 calc R
H14B H 1.0977 0.4499 0.3270 0.030 Uiso 1 1 calc R
C15 C 1.18351(12) 0.50530(14) 0.36618(10) 0.0356(5) Uani 1 1 d .
H15A H 1.2125 0.5034 0.3288 0.043 Uiso 1 1 calc R
H15B H 1.1604 0.5591 0.3671 0.043 Uiso 1 1 calc R
C16 C 1.22920(11) 0.49758(13) 0.42257(10) 0.0334(5) Uani 1 1 d .
H16A H 1.2582 0.4483 0.4186 0.040 Uiso 1 1 calc R
H16B H 1.2599 0.5456 0.4251 0.040 Uiso 1 1 calc R
C17 C 1.18683(11) 0.49180(13) 0.48087(10) 0.0297(5) Uani 1 1 d .
H17A H 1.1611 0.5432 0.4869 0.036 Uiso 1 1 calc R
H17B H 1.2176 0.4842 0.5167 0.036 Uiso 1 1 calc R
C18 C 1.13662(11) 0.42036(12) 0.47694(9) 0.0266(5) Uani 1 1 d .
H18A H 1.1099 0.4163 0.5156 0.032 Uiso 1 1 calc R
H18B H 1.1621 0.3687 0.4711 0.032 Uiso 1 1 calc R
C19 C 0.88291(11) 0.19104(12) 0.54691(8) 0.0236(4) Uani 1 1 d .
C20 C 0.90856(12) 0.11940(12) 0.52158(9) 0.0283(5) Uani 1 1 d .
C21 C 0.88135(13) 0.08323(14) 0.46931(10) 0.0362(6) Uani 1 1 d .
C22 C 0.82611(14) 0.11599(15) 0.44013(10) 0.0422(6) Uani 1 1 d .
H22 H 0.8070 0.0910 0.4046 0.051 Uiso 1 1 calc R
C23 C 0.79912(13) 0.18635(16) 0.46398(10) 0.0413(6) Uani 1 1 d .
C24 C 0.82718(12) 0.22222(13) 0.51549(9) 0.0294(5) Uani 1 1 d .
C25 C 0.86654(10) 0.27048(11) 0.65910(8) 0.0192(4) Uani 1 1 d .
C26 C 0.88781(10) 0.32591(12) 0.70337(8) 0.0230(4) Uani 1 1 d .
C27 C 0.84784(11) 0.34974(12) 0.75270(9) 0.0283(5) Uani 1 1 d .
C28 C 0.78333(11) 0.31848(13) 0.76115(9) 0.0282(5) Uani 1 1 d .
H28 H 0.7554 0.3346 0.7948 0.034 Uiso 1 1 calc R
C29 C 0.76120(10) 0.26280(13) 0.71861(9) 0.0273(5) Uani 1 1 d .
C30 C 0.80187(10) 0.23954(12) 0.66987(8) 0.0228(4) Uani 1 1 d .
C31 C 0.98525(10) 0.20242(11) 0.63333(8) 0.0198(4) Uani 1 1 d .
C32 C 0.97675(10) 0.13151(11) 0.66782(8) 0.0211(4) Uani 1 1 d .
C33 C 1.02968(11) 0.09035(12) 0.69557(9) 0.0250(4) Uani 1 1 d .
C34 C 1.09589(11) 0.11751(14) 0.69088(9) 0.0317(5) Uani 1 1 d .
H34 H 1.1329 0.0891 0.7095 0.038 Uiso 1 1 calc R
C35 C 1.10589(11) 0.18779(14) 0.65799(9) 0.0316(5) Uani 1 1 d .
C36 C 1.05235(11) 0.22929(12) 0.63085(8) 0.0246(4) Uani 1 1 d .
B1 B 0.91803(11) 0.24525(13) 0.60229(10) 0.0196(4) Uani 1 1 d .

loop_
_atom_site_aniso_label
_atom_site_aniso_U_11
_atom_site_aniso_U_22
_atom_site_aniso_U_33
_atom_site_aniso_U_23
_atom_site_aniso_U_13
_atom_site_aniso_U_12
P1 0.0194(3) 0.0153(2) 0.0194(2) -0.00032(19) 0.00341(19) 0.0009(2)
F1 0.0467(9) 0.0371(7) 0.0387(7) -0.0137(6) -0.0047(6) 0.0116(6)
F2 0.0878(13) 0.0450(9) 0.0412(8) -0.0228(7) 0.0001(8) -0.0040(8)
F3 0.0638(12) 0.0826(12) 0.0556(9) 0.0129(9) -0.0401(8) -0.0023(9)
F4 0.0389(8) 0.0411(8) 0.0458(8) 0.0068(6) -0.0132(6) 0.0075(6)
F5 0.0308(8) 0.0458(8) 0.0313(6) -0.0117(6) 0.0072(5) -0.0209(6)
F6 0.0520(9) 0.0558(9) 0.0361(7) -0.0246(7) 0.0148(6) -0.0253(7)
F7 0.0229(7) 0.0717(10) 0.0386(7) -0.0096(7) 0.0090(6) -0.0170(7)
F8 0.0300(7) 0.0465(8) 0.0335(6) -0.0140(6) 0.0050(5) -0.0193(6)
F9 0.0245(7) 0.0226(6) 0.0366(6) 0.0049(5) 0.0013(5) -0.0049(5)
F10 0.0401(8) 0.0257(6) 0.0366(7) 0.0095(5) -0.0006(6) 0.0052(6)
F11 0.0212(8) 0.0935(12) 0.0429(8) 0.0277(8) -0.0047(6) -0.0148(7)
F12 0.0292(7) 0.0435(7) 0.0335(6) 0.0143(6) -0.0051(5) -0.0159(6)
O1 0.0231(8) 0.0196(7) 0.0184(6) 0.0002(5) 0.0058(5) -0.0016(6)
N2 0.0192(9) 0.0211(8) 0.0195(7) -0.0003(6) 0.0023(6) 0.0007(7)
N1 0.0237(10) 0.0162(8) 0.0219(8) 0.0008(6) 0.0040(7) -0.0003(7)
C1 0.0242(12) 0.0164(9) 0.0271(10) -0.0022(8) 0.0046(8) 0.0013(8)
C2 0.0326(13) 0.0269(11) 0.0282(11) -0.0081(9) 0.0007(9) 0.0056(9)
C3 0.0474(16) 0.0310(13) 0.0493(14) -0.0209(11) -0.0037(12) 0.0050(11)
C4 0.0416(15) 0.0217(11) 0.0528(14) -0.0091(10) 0.0060(11) 0.0079(10)
C5 0.0397(14) 0.0226(11) 0.0460(13) 0.0043(10) 0.0058(11) 0.0108(10)
C6 0.0329(13) 0.0219(10) 0.0292(10) -0.0001(8) 0.0015(9) 0.0077(9)
C7 0.0200(11) 0.0191(9) 0.0206(9) 0.0004(7) 0.0013(7) 0.0005(8)
C8 0.0225(12) 0.0272(11) 0.0312(10) 0.0002(9) 0.0010(8) -0.0031(9)
C9 0.0240(12) 0.0408(13) 0.0338(11) -0.0025(10) -0.0023(9) -0.0039(10)
C10 0.0262(13) 0.0436(14) 0.0401(12) 0.0002(11) -0.0055(10) 0.0080(10)
C11 0.0350(14) 0.0274(11) 0.0418(12) 0.0036(10) -0.0073(10) 0.0074(10)
C12 0.0275(12) 0.0194(10) 0.0349(11) 0.0000(8) -0.0038(9) 0.0030(8)
C13 0.0208(11) 0.0174(9) 0.0209(9) -0.0011(7) 0.0026(8) 0.0000(8)
C14 0.0210(11) 0.0327(11) 0.0221(9) 0.0021(8) 0.0012(8) -0.0010(9)
C15 0.0299(13) 0.0392(13) 0.0377(12) 0.0085(10) 0.0081(10) -0.0076(10)
C16 0.0217(12) 0.0315(12) 0.0470(13) -0.0059(10) 0.0002(10) -0.0033(9)
C17 0.0272(13) 0.0277(11) 0.0341(11) -0.0074(9) -0.0053(9) -0.0001(9)
C18 0.0295(12) 0.0279(11) 0.0225(10) 0.0004(8) -0.0023(8) -0.0030(9)
C19 0.0275(12) 0.0236(10) 0.0197(9) 0.0042(8) 0.0004(8) -0.0081(9)
C20 0.0355(13) 0.0271(11) 0.0223(10) -0.0007(8) -0.0005(9) -0.0071(9)
C21 0.0499(16) 0.0328(12) 0.0260(11) -0.0065(9) 0.0032(10) -0.0114(11)
C22 0.0549(17) 0.0470(15) 0.0247(11) -0.0006(10) -0.0075(11) -0.0240(13)
C23 0.0403(15) 0.0532(15) 0.0303(12) 0.0144(11) -0.0145(10) -0.0112(12)
C24 0.0352(14) 0.0264(11) 0.0266(10) 0.0054(9) -0.0033(9) -0.0046(10)
C25 0.0199(11) 0.0177(9) 0.0199(9) 0.0028(7) -0.0006(7) -0.0003(8)
C26 0.0183(11) 0.0267(10) 0.0240(9) 0.0020(8) 0.0023(8) -0.0072(8)
C27 0.0335(13) 0.0277(11) 0.0239(10) -0.0042(9) 0.0009(9) -0.0081(9)
C28 0.0271(12) 0.0334(11) 0.0240(10) -0.0001(9) 0.0060(8) 0.0007(9)
C29 0.0160(11) 0.0361(12) 0.0297(10) 0.0034(9) 0.0016(8) -0.0048(9)
C30 0.0231(11) 0.0231(10) 0.0222(9) -0.0007(8) -0.0025(8) -0.0045(8)
C31 0.0228(11) 0.0198(9) 0.0169(8) -0.0034(7) 0.0013(8) -0.0031(8)
C32 0.0201(11) 0.0215(9) 0.0218(9) -0.0039(8) 0.0028(7) -0.0016(8)
C33 0.0304(12) 0.0245(10) 0.0201(9) 0.0011(8) 0.0023(8) 0.0044(9)
C34 0.0242(12) 0.0483(14) 0.0227(10) 0.0042(9) -0.0003(8) 0.0075(10)
C35 0.0191(12) 0.0524(14) 0.0233(10) 0.0046(10) 0.0005(8) -0.0066(10)
C36 0.0266(12) 0.0307(11) 0.0164(9) 0.0038(8) 0.0004(8) -0.0059(9)
B1 0.0189(12) 0.0200(11) 0.0200(10) 0.0015(8) 0.0014(8) -0.0033(9)

loop_
_atom_type_symbol
_atom_type_description
_atom_type_scat_dispersion_real
_atom_type_scat_dispersion_imag
_atom_type_scat_source
C C 0.0033 0.0016 'International Tables Vol C Tables 4.2.6.8 and 6.1.1.4'
H H 0.0000 0.0000 'International Tables Vol C Tables 4.2.6.8 and 6.1.1.4'
B B 0.0013 0.0007 'International Tables Vol C Tables 4.2.6.8 and 6.1.1.4'
N N 0.0061 0.0033 'International Tables Vol C Tables 4.2.6.8 and 6.1.1.4'
O O 0.0106 0.0060 'International Tables Vol C Tables 4.2.6.8 and 6.1.1.4'
F F 0.0171 0.0103 'International Tables Vol C Tables 4.2.6.8 and 6.1.1.4'
P P 0.1023 0.0942 'International Tables Vol C Tables 4.2.6.8 and 6.1.1.4'

loop_
_geom_angle_atom_site_label_1
_geom_angle_atom_site_label_2
_geom_angle_atom_site_label_3
_geom_angle
N1 P1 C13 102.24(8)
N1 P1 C7 105.31(8)
C13 P1 C7 110.74(9)
N1 P1 C1 111.91(8)
C13 P1 C1 117.13(9)
C7 P1 C1 108.79(9)
N2 O1 B1 110.32(13)
N1 N2 O1 111.13(14)
N2 N1 P1 111.10(12)
C6 C1 C2 110.91(16)
C6 C1 P1 113.50(13)
C2 C1 P1 113.06(13)
C3 C2 C1 109.94(18)
C4 C3 C2 112.34(19)
C3 C4 C5 111.10(19)
C4 C5 C6 110.68(18)
C5 C6 C1 110.13(18)
C12 C7 C8 110.95(16)
C12 C7 P1 113.06(13)
C8 C7 P1 110.27(13)
C9 C8 C7 110.98(17)
C10 C9 C8 111.23(18)
C11 C10 C9 110.98(18)
C10 C11 C12 111.90(18)
C11 C12 C7 110.98(17)
C14 C13 C18 110.17(16)
C14 C13 P1 114.45(13)
C18 C13 P1 114.01(13)
C15 C14 C13 109.58(16)
C16 C15 C14 113.39(17)
C17 C16 C15 111.06(18)
C16 C17 C18 110.51(17)
C17 C18 C13 108.53(16)
C24 C19 C20 113.58(18)
C24 C19 B1 119.28(18)
C20 C19 B1 126.59(18)
F1 C20 C21 115.45(19)
F1 C20 C19 121.29(17)
C21 C20 C19 123.2(2)
F2 C21 C22 119.8(2)
F2 C21 C20 119.2(2)
C22 C21 C20 121.0(2)
C21 C22 C23 117.4(2)
F3 C23 C22 120.2(2)
F3 C23 C24 118.8(2)
C22 C23 C24 120.9(2)
F4 C24 C23 117.3(2)
F4 C24 C19 118.95(18)
C23 C24 C19 123.8(2)
C30 C25 C26 113.38(17)
C30 C25 B1 126.39(17)
C26 C25 B1 120.19(17)
F5 C26 C27 116.78(17)
F5 C26 C25 119.52(17)
C27 C26 C25 123.69(18)
F6 C27 C28 119.37(18)
F6 C27 C26 119.57(19)
C28 C27 C26 121.06(19)
C29 C28 C27 116.63(19)
F7 C29 C28 119.99(18)
F7 C29 C30 118.50(18)
C28 C29 C30 121.50(19)
F8 C30 C29 115.43(17)
F8 C30 C25 120.84(17)
C29 C30 C25 123.73(18)
C36 C31 C32 113.56(18)
C36 C31 B1 127.38(17)
C32 C31 B1 119.05(17)
F9 C32 C33 117.51(17)
F9 C32 C31 118.61(17)
C33 C32 C31 123.86(18)
F10 C33 C34 119.77(18)
F10 C33 C32 119.14(18)
C34 C33 C32 121.08(19)
C33 C34 C35 116.52(19)
F11 C35 C34 119.68(19)
F11 C35 C36 118.27(19)
C34 C35 C36 122.0(2)
F12 C36 C35 116.05(18)
F12 C36 C31 121.05(18)
C35 C36 C31 122.90(19)
O1 B1 C31 111.43(15)
O1 B1 C25 103.81(14)
C31 B1 C25 106.77(15)
O1 B1 C19 105.09(14)
C31 B1 C19 113.82(16)
C25 B1 C19 115.51(16)

loop_
_geom_bond_atom_site_label_1
_geom_bond_atom_site_label_2
_geom_bond_distance
P1 N1 1.7146(15)
P1 C13 1.8030(19)
P1 C7 1.8154(19)
P1 C1 1.8249(19)
F1 C20 1.343(2)
F2 C21 1.347(3)
F3 C23 1.350(3)
F4 C24 1.364(2)
F5 C26 1.352(2)
F6 C27 1.352(2)
F7 C29 1.351(2)
F8 C30 1.356(2)
F9 C32 1.356(2)
F10 C33 1.357(2)
F11 C35 1.351(2)
F12 C36 1.358(2)
O1 N2 1.3351(18)
O1 B1 1.551(2)
N2 N1 1.260(2)
C1 C6 1.538(3)
C1 C2 1.541(3)
C2 C3 1.530(3)
C3 C4 1.518(3)
C4 C5 1.521(3)
C5 C6 1.523(3)
C7 C12 1.536(3)
C7 C8 1.538(3)
C8 C9 1.529(3)
C9 C10 1.521(3)
C10 C11 1.518(3)
C11 C12 1.532(3)
C13 C14 1.535(3)
C13 C18 1.541(3)
C14 C15 1.531(3)
C15 C16 1.520(3)
C16 C17 1.515(3)
C17 C18 1.529(3)
C19 C24 1.382(3)
C19 C20 1.390(3)
C19 B1 1.645(3)
C20 C21 1.387(3)
C21 C22 1.360(3)
C22 C23 1.370(4)
C23 C24 1.378(3)
C25 C30 1.379(3)
C25 C26 1.387(3)
C25 B1 1.644(3)
C26 C27 1.382(3)
C27 C28 1.371(3)
C28 C29 1.369(3)
C29 C30 1.377(3)
C31 C36 1.382(3)
C31 C32 1.393(3)
C31 B1 1.633(3)
C32 C33 1.373(3)
C33 C34 1.370(3)
C34 C35 1.370(3)
C35 C36 1.379(3)
